data_8104074
loop_
_publ_author_name
'Olbertz, A.'
'Stachel, D.'
'Fuess, H.'
'Svoboda, I.'

_publ_section_title
;
 Crystal structure of cobalt ultraphosphate, Co P4 O11
;
_journal_name_full 'Zeitschrift fuer Kristallographie (149,1979-)'
_journal_page_first 374
_journal_page_last 375
_journal_volume 208
_journal_year 1993
_chemical_formula_sum 'Co O11 P4'
_chemical_name_systematic 'Co (P4 O11)'
_space_group_IT_number 14
_symmetry_space_group_name_Hall '-P 2ybc'
_symmetry_space_group_name_H-M 'P 1 21/c 1'
_cell_angle_alpha 90
_cell_angle_beta 110.07
_cell_angle_gamma 90
_cell_formula_units_Z 4
_cell_length_a 5.32
_cell_length_b 22.263
_cell_length_c 7.408
_cell_volume 824.117
_citation_journal_id_ASTM ZEKRDZ
_cod_data_source_file Olbertz_ZEKRDZ_1993_1586.cif
_cod_data_source_block Co1O11P4
_cod_original_cell_volume 824.1166
_cod_original_formula_sum 'Co1 O11 P4'
_cod_database_code 8104074

loop_
_symmetry_equiv_pos_as_xyz
x,y,z
-x,y+1/2,-z+1/2
-x,-y,-z
x,-y-1/2,z-1/2

loop_
_atom_site_label
_atom_site_type_symbol
_atom_site_fract_x
_atom_site_fract_y
_atom_site_fract_z
_atom_site_occupancy
_atom_site_U_iso_or_equiv
O5 O-2 0.9288 0.57597 0.3588 1 0.0
Co1 Co+2 0.00388 0.38594 0.36999 1 0.0
O1 O-2 0.2226 0.45524 0.3147 1 0.0
O7 O-2 0.085 0.6552 -0.0941 1 0.0
O8 O-2 0.4626 0.7331 -0.0006 1 0.0
O4 O-2 0.4464 0.53725 0.2022 1 0.0
P2 P+5 0.6942 0.57204 0.18699 1 0.0
O9 O-2 0.2565 0.6927 0.2373 1 0.0
P4 P+5 0.398 0.80408 -0.03149 1 0.0
P3 P+5 0.3231 0.67828 0.05457 1 0.0
O3 O-2 0.7687 0.54505 0.0188 1 0.0
P1 P+5 0.4031 0.46517 0.20806 1 0.0
O10 O-2 0.1921 0.81717 0.0529 1 0.0
O11 O-2 0.653 0.8361 0.0188 1 0.0
O6 O-2 0.5737 0.63583 0.1159 1 0.0
O2 O-2 0.6621 0.43518 0.25 1 0.0
